data_2207244
loop_
_publ_author_name
'Sun, Bai-Wang'
'Zhang, Mei-Su'
'Yang, Guo-Ying'
'Siau, Gek Ang'
'How, Ghee Ang'

_publ_section_title
;Decacarbonyl-1\k^3^<i>C</i>,2\k^3^<i>C</i>,3\k^4^<i>C</i>-(\m-pentafluorophenylhydrazine-1\k<i>N</i>:2\k<i>N</i>')-<i>triangulo</i>-triosmium:
 a hydrazino-edge-bridged triangular triosmium cluster
;
_journal_coeditor_code HB6290
_journal_issue 11
_journal_name_full 'Acta Crystallographica Section E'
_journal_page_first m2419
_journal_page_last m2420
_journal_paper_doi 10.1107/S1600536805034471
_journal_volume 61
_journal_year 2005
_chemical_formula_iupac '[Os3 (C6 H3 F5 N2) (C O)10]'
_chemical_formula_moiety 'C16 H3 F5 N2 O10 Os3'
_chemical_formula_sum 'C16 H3 F5 N2 O10 Os3'
_chemical_formula_weight 1048.80
_chemical_name_systematic
;
Decacarbonyl-1\k^3^C,2\k^3^C,3\k^4^C-(\m-pentafluorophenylhydrazine-
1\kN:2\kN')-triangulo-triosmium
;
_space_group_IT_number 14
_symmetry_cell_setting monoclinic
_symmetry_space_group_name_Hall '-P 2ybc'
_symmetry_space_group_name_H-M 'P 1 21/c 1'
_atom_sites_solution_hydrogens geom
_atom_sites_solution_primary direct
_atom_sites_solution_secondary difmap
_audit_creation_method SHELXL-97
_cell_angle_alpha 90.00
_cell_angle_beta 90.46(3)
_cell_angle_gamma 90.00
_cell_formula_units_Z 4
_cell_length_a 14.816(3)
_cell_length_b 7.6177(15)
_cell_length_c 19.153(4)
_cell_measurement_temperature 285(2)
_cell_measurement_theta_max 29.95
_cell_measurement_theta_min 1.37
_cell_volume 2161.6(8)
_computing_cell_refinement 'SAINT (Bruker, 1998)'
_computing_data_collection 'SMART (Bruker, 1998)'
_computing_data_reduction SAINT
_computing_molecular_graphics 'SHELXTL (Bruker, 1998)'
_computing_publication_material SHELXTL
_computing_structure_refinement 'SHELXL97 (Sheldrick, 1997)'
_computing_structure_solution 'SHELXS97 (Sheldrick, 1997)'
_diffrn_ambient_temperature 285(2)
_diffrn_measured_fraction_theta_full 0.998
_diffrn_measured_fraction_theta_max 0.998
_diffrn_measurement_device_type 'Bruker SMART CCD'
_diffrn_measurement_method '\f and \w'
_diffrn_radiation_monochromator graphite
_diffrn_radiation_source 'fine-focus sealed tube'
_diffrn_radiation_type MoK\a
_diffrn_radiation_wavelength 0.71073
_diffrn_reflns_av_R_equivalents 0.0603
_diffrn_reflns_av_sigmaI/netI 0.0709
_diffrn_reflns_limit_h_max 13
_diffrn_reflns_limit_h_min -20
_diffrn_reflns_limit_k_max 10
_diffrn_reflns_limit_k_min -10
_diffrn_reflns_limit_l_max 22
_diffrn_reflns_limit_l_min -26
_diffrn_reflns_number 17316
_diffrn_reflns_theta_full 29.95
_diffrn_reflns_theta_max 29.95
_diffrn_reflns_theta_min 1.37
_diffrn_standards_decay_% 0
_exptl_absorpt_coefficient_mu 17.692
_exptl_absorpt_correction_T_max 0.069
_exptl_absorpt_correction_T_min 0.056
_exptl_absorpt_correction_type multi-scan
_exptl_absorpt_process_details '(SADABS; Bruker, 1998)'
_exptl_crystal_colour yellow
_exptl_crystal_density_diffrn 3.223
_exptl_crystal_density_method 'not measured'
_exptl_crystal_description block
_exptl_crystal_F_000 1864
_exptl_crystal_size_max 0.18
_exptl_crystal_size_mid 0.16
_exptl_crystal_size_min 0.15
_refine_diff_density_max 2.479
_refine_diff_density_min -3.026
_refine_ls_extinction_method none
_refine_ls_goodness_of_fit_ref 1.062
_refine_ls_hydrogen_treatment constr
_refine_ls_matrix_type full
_refine_ls_number_parameters 325
_refine_ls_number_reflns 6269
_refine_ls_number_restraints 0
_refine_ls_restrained_S_all 1.062
_refine_ls_R_factor_all 0.0494
_refine_ls_R_factor_gt 0.0403
_refine_ls_shift/su_max 0.001
_refine_ls_shift/su_mean 0.000
_refine_ls_structure_factor_coef Fsqd
_refine_ls_weighting_details 'calc w = 1/[\s^2^(Fo^2^)+(0.0533P)^2^] where P = (Fo^2^+2Fc^2^)/3'
_refine_ls_weighting_scheme calc
_refine_ls_wR_factor_gt 0.1002
_refine_ls_wR_factor_ref 0.1121
_reflns_number_gt 5341
_reflns_number_total 6269
_reflns_threshold_expression I>2\s(I)
_cod_data_source_file hb6290.cif
_cod_data_source_block I
_cod_original_cell_volume 2161.6(7)
_cod_original_sg_symbol_H-M 'P 21/c'
_cod_database_code 2207244
_cod_database_fobs_code 2207244

loop_
_symmetry_equiv_pos_as_xyz
'x, y, z'
'-x, y+1/2, -z+1/2'
'-x, -y, -z'
'x, -y-1/2, z-1/2'

loop_
_atom_site_label
_atom_site_fract_x
_atom_site_fract_y
_atom_site_fract_z
_atom_site_U_iso_or_equiv
_atom_site_adp_type
_atom_site_calc_flag
_atom_site_refinement_flags
_atom_site_occupancy
_atom_site_type_symbol
Os1 0.16952(2) 0.80121(3) 0.425824(13) 0.02339(9) Uani d . 1 Os
C1 0.1793(5) 0.5965(11) 0.4852(4) 0.0319(17) Uani d . 1 C
O1 0.1789(5) 0.4813(9) 0.5215(3) 0.0481(17) Uani d . 1 O
F1 0.4437(4) 0.5676(7) 0.4334(3) 0.0434(12) Uani d . 1 F
N2 0.3057(5) 0.8552(9) 0.4511(4) 0.0350(15) Uani d . 1 N
H1A 0.3096 0.9581 0.4740 0.042 Uiso calc R 1 H
H1B 0.3279 0.7704 0.4791 0.042 Uiso calc R 1 H
Os2 0.27955(2) 0.82455(4) 0.302177(13) 0.02404(9) Uani d . 1 Os
C2 0.1246(6) 0.9441(10) 0.4999(4) 0.0303(15) Uani d . 1 C
O2 0.0976(5) 1.0269(9) 0.5436(3) 0.0444(15) Uani d . 1 O
F2 0.6254(4) 0.5552(8) 0.4388(3) 0.0555(15) Uani d . 1 F
N1 0.3497(5) 0.8623(9) 0.3972(3) 0.0308(14) Uani d . 1 N
H2A 0.3452 0.9813 0.3945 0.037 Uiso calc R 1 H
Os3 0.15871(2) 1.10302(4) 0.338609(14) 0.02473(9) Uani d . 1 Os
C3 0.0506(6) 0.7332(10) 0.3951(4) 0.0293(15) Uani d . 1 C
O3 -0.0183(5) 0.6844(8) 0.3756(4) 0.0452(16) Uani d . 1 O
F3 0.7228(4) 0.8516(10) 0.4181(3) 0.0610(17) Uani d . 1 F
C9 0.0688(6) 1.2325(11) 0.3882(4) 0.0347(17) Uani d . 1 C
O9 0.0184(5) 1.3084(8) 0.4204(4) 0.0475(16) Uani d . 1 O
F4 0.6384(4) 1.1539(9) 0.3841(3) 0.0549(15) Uani d . 1 F
C10 0.0656(6) 0.9857(10) 0.2828(4) 0.0338(17) Uani d . 1 C
O10 0.0096(5) 0.9245(10) 0.2517(4) 0.0535(19) Uani d . 1 O
F5 0.4587(4) 1.1655(8) 0.3715(4) 0.0563(15) Uani d . 1 F
C8 0.1846(6) 1.2661(11) 0.2646(4) 0.0345(17) Uani d . 1 C
O6 0.1656(6) 0.7494(12) 0.1723(4) 0.066(2) Uani d . 1 O
C7 0.2540(6) 1.1994(10) 0.3997(4) 0.0320(16) Uani d . 1 C
O7 0.3053(5) 1.2648(9) 0.4339(4) 0.0463(16) Uani d . 1 O
C6 0.2078(7) 0.7790(13) 0.2204(4) 0.040(2) Uani d . 1 C
O8 0.1997(6) 1.3637(10) 0.2216(4) 0.059(2) Uani d . 1 O
C5 0.3483(7) 0.9950(12) 0.2529(4) 0.0397(19) Uani d . 1 C
O5 0.3893(6) 1.0922(11) 0.2221(4) 0.067(2) Uani d . 1 O
C4 0.3549(6) 0.6262(11) 0.2832(4) 0.0335(17) Uani d . 1 C
O4 0.3998(5) 0.5087(10) 0.2696(4) 0.0535(18) Uani d . 1 O
C11 0.4462(6) 0.8671(12) 0.4062(4) 0.0332(16) Uani d . 1 C
C12 0.4909(6) 0.7113(11) 0.4233(4) 0.0321(16) Uani d . 1 C
C13 0.5835(6) 0.7080(13) 0.4265(4) 0.0389(19) Uani d . 1 C
C14 0.6328(6) 0.8587(14) 0.4144(4) 0.0392(19) Uani d . 1 C
C15 0.5908(6) 1.0103(12) 0.3986(4) 0.0367(19) Uani d . 1 C
C16 0.4986(7) 1.0133(12) 0.3920(5) 0.0398(19) Uani d . 1 C

loop_
_atom_site_aniso_label
_atom_site_aniso_U_11
_atom_site_aniso_U_22
_atom_site_aniso_U_33
_atom_site_aniso_U_12
_atom_site_aniso_U_13
_atom_site_aniso_U_23
Os1 0.01940(15) 0.02428(15) 0.02647(14) 0.00152(10) -0.00063(11) 0.00087(8)
C1 0.019(4) 0.042(5) 0.035(4) 0.000(3) 0.000(3) 0.004(3)
O1 0.044(4) 0.041(4) 0.059(4) 0.013(3) -0.001(3) 0.025(3)
F1 0.036(3) 0.041(3) 0.053(3) -0.001(2) -0.012(2) 0.007(2)
N2 0.035(4) 0.030(3) 0.040(3) 0.005(3) 0.001(3) 0.004(3)
Os2 0.02091(15) 0.02988(17) 0.02127(13) 0.00283(11) -0.00440(10) -0.00093(8)
C2 0.024(4) 0.033(4) 0.033(3) -0.007(3) -0.005(3) -0.006(3)
O2 0.039(4) 0.052(4) 0.042(3) 0.002(3) 0.004(3) -0.017(3)
F2 0.035(3) 0.066(4) 0.066(4) 0.023(3) -0.013(3) 0.012(3)
N1 0.034(4) 0.034(3) 0.024(3) 0.001(3) -0.011(3) -0.002(2)
Os3 0.02070(15) 0.02300(16) 0.03038(14) 0.00107(10) -0.00712(11) 0.00137(9)
C3 0.022(4) 0.029(4) 0.037(4) 0.005(3) 0.001(3) 0.000(3)
O3 0.031(4) 0.039(4) 0.066(4) -0.007(3) -0.006(3) -0.008(3)
F3 0.020(3) 0.106(5) 0.057(3) 0.001(3) -0.006(3) 0.014(3)
C9 0.026(4) 0.034(4) 0.043(4) -0.006(4) -0.010(3) 0.005(3)
O9 0.036(4) 0.037(4) 0.071(4) 0.005(3) 0.009(3) -0.008(3)
F4 0.037(3) 0.075(4) 0.053(3) -0.029(3) 0.001(3) 0.008(3)
C10 0.030(4) 0.028(4) 0.043(4) -0.006(3) -0.017(3) 0.001(3)
O10 0.038(4) 0.065(5) 0.058(4) -0.011(3) -0.027(3) 0.007(3)
F5 0.045(4) 0.042(3) 0.082(4) -0.003(3) -0.009(3) 0.016(3)
C8 0.031(4) 0.030(4) 0.042(4) -0.004(3) -0.009(3) 0.003(3)
O6 0.070(6) 0.078(5) 0.049(4) 0.015(5) -0.028(4) -0.012(4)
C7 0.029(4) 0.028(4) 0.039(4) -0.004(3) -0.004(3) -0.005(3)
O7 0.036(4) 0.043(4) 0.059(4) -0.002(3) -0.014(3) -0.017(3)
C6 0.037(5) 0.053(5) 0.030(4) 0.015(4) -0.013(3) -0.009(3)
O8 0.067(6) 0.057(4) 0.053(4) -0.009(4) 0.000(4) 0.018(3)
C5 0.038(5) 0.047(5) 0.034(4) -0.003(4) -0.001(3) 0.003(3)
O5 0.060(6) 0.078(6) 0.063(5) -0.012(4) 0.017(4) 0.018(4)
C4 0.030(4) 0.037(4) 0.033(4) 0.005(4) -0.002(3) -0.001(3)
O4 0.047(4) 0.053(4) 0.061(4) 0.020(4) 0.000(3) -0.010(3)
C11 0.022(4) 0.044(4) 0.034(4) 0.003(4) 0.002(3) -0.001(3)
C12 0.023(4) 0.041(4) 0.031(3) 0.001(3) -0.005(3) 0.004(3)
C13 0.028(4) 0.055(5) 0.033(4) 0.008(4) -0.008(3) -0.002(3)
C14 0.022(4) 0.070(6) 0.026(3) 0.000(4) -0.003(3) -0.001(3)
C15 0.033(5) 0.050(5) 0.028(3) -0.016(4) 0.001(3) 0.000(3)
C16 0.032(5) 0.038(5) 0.049(4) 0.002(4) 0.002(4) 0.007(3)

loop_
_atom_type_symbol
_atom_type_description
_atom_type_scat_dispersion_real
_atom_type_scat_dispersion_imag
_atom_type_scat_source
C C 0.0033 0.0016 'International Tables Vol C Tables 4.2.6.8 and 6.1.1.4'
H H 0.0000 0.0000 'International Tables Vol C Tables 4.2.6.8 and 6.1.1.4'
N N 0.0061 0.0033 'International Tables Vol C Tables 4.2.6.8 and 6.1.1.4'
O O 0.0106 0.0060 'International Tables Vol C Tables 4.2.6.8 and 6.1.1.4'
F F 0.0171 0.0103 'International Tables Vol C Tables 4.2.6.8 and 6.1.1.4'
Os Os -1.2165 7.6030 'International Tables Vol C Tables 4.2.6.8 and 6.1.1.4'

loop_
_geom_angle_atom_site_label_1
_geom_angle_atom_site_label_2
_geom_angle_atom_site_label_3
_geom_angle
_geom_angle_publ_flag
Os1 Os3 Os2 60.82(2) y
Os3 Os1 Os2 59.93(3) y
Os3 Os2 Os1 59.244(16) y
C2 Os1 C3 93.3(3) n
C2 Os1 C1 92.7(3) n
C3 Os1 C1 91.6(3) n
C2 Os1 N2 93.2(3) n
C3 Os1 N2 173.5(3) n
C1 Os1 N2 87.4(3) n
C2 Os1 Os3 87.5(2) n
C3 Os1 Os3 89.5(2) n
C1 Os1 Os3 178.9(2) n
N2 Os1 Os3 91.50(19) n
C2 Os1 Os2 140.8(2) n
C3 Os1 Os2 106.7(2) n
C1 Os1 Os2 119.4(2) n
N2 Os1 Os2 68.39(18) n
O1 C1 Os1 174.9(8) ?
N1 N2 Os1 109.2(6) y
N1 N2 H1A 109.8 ?
Os1 N2 H1A 109.8 ?
N1 N2 H1B 109.8 ?
Os1 N2 H1B 109.8 ?
H1A N2 H1B 108.3 ?
C5 Os2 C4 97.4(4) ?
C5 Os2 C6 90.8(4) ?
C4 Os2 C6 91.3(4) ?
C5 Os2 N1 94.2(3) n
C4 Os2 N1 89.3(3) n
C6 Os2 N1 174.9(4) n
C5 Os2 Os3 87.4(3) n
C4 Os2 Os3 175.2(3) n
C6 Os2 Os3 89.4(3) n
N1 Os2 Os3 89.62(19) n
C5 Os2 Os1 139.0(3) n
C4 Os2 Os1 116.1(2) n
C6 Os2 Os1 110.2(3) n
N1 Os2 Os1 65.1(2) n
O2 C2 Os1 179.3(8) ?
N2 N1 C11 115.8(6) ?
N2 N1 Os2 117.4(6) y
C11 N1 Os2 126.1(5) ?
N2 N1 H2A 93.0 ?
C11 N1 H2A 93.0 ?
Os2 N1 H2A 93.0 ?
C9 Os3 C8 100.1(4) ?
C9 Os3 C10 90.9(4) ?
C8 Os3 C10 92.1(3) ?
C9 Os3 C7 90.7(3) ?
C8 Os3 C7 92.9(3) ?
C10 Os3 C7 174.4(3) ?
C9 Os3 Os1 99.3(2) n
C8 Os3 Os1 160.5(3) n
C10 Os3 Os1 89.3(2) n
C7 Os3 Os1 85.2(2) n
C9 Os3 Os2 160.1(2) n
C8 Os3 Os2 99.8(3) n
C10 Os3 Os2 88.2(3) n
C7 Os3 Os2 88.5(2) n
O3 C3 Os1 176.3(7) ?
O9 C9 Os3 176.5(8) ?
O10 C10 Os3 176.8(9) ?
O8 C8 Os3 179.2(9) ?
O7 C7 Os3 175.3(8) ?
O6 C6 Os2 178.9(9) ?
O5 C5 Os2 177.9(9) ?
O4 C4 Os2 177.9(7) ?
C16 C11 C12 117.7(8) ?
C16 C11 N1 123.6(8) ?
C12 C11 N1 118.4(8) ?
F1 C12 C13 120.7(8) ?
F1 C12 C11 119.4(8) ?
C13 C12 C11 119.8(8) ?
F2 C13 C12 119.0(8) ?
F2 C13 C14 120.5(9) ?
C12 C13 C14 120.5(8) ?
F3 C14 C15 120.4(9) ?
F3 C14 C13 119.1(9) ?
C15 C14 C13 120.5(8) ?
F4 C15 C14 120.5(9) ?
F4 C15 C16 119.7(9) ?
C14 C15 C16 119.6(8) ?
F5 C16 C15 118.2(8) ?
F5 C16 C11 120.0(8) ?
C15 C16 C11 121.8(8) ?

loop_
_geom_bond_atom_site_label_1
_geom_bond_atom_site_label_2
_geom_bond_distance
_geom_bond_publ_flag
Os1 Os3 2.8456(6) y
Os1 Os2 2.8912(9) y
Os2 Os3 2.8657(6) y
Os1 N2 2.112(8) y
Os2 N1 2.108(6) y
Os1 C2 1.912(8) n
Os1 C3 1.924(8) n
Os1 C1 1.935(8) n
C1 O1 1.119(9) ?
F1 C12 1.314(10) ?
N2 N1 1.226(9) ?
N2 H1A 0.9000 ?
N2 H1B 0.9000 ?
Os2 C5 1.906(9) n
Os2 C4 1.916(8) n
Os2 C6 1.917(8) n
C2 O2 1.124(9) ?
F2 C13 1.339(10) ?
N1 C11 1.440(10) ?
N1 H2A 0.9100 ?
Os3 C9 1.916(9) n
Os3 C8 1.925(8) n
Os3 C10 1.955(8) n
Os3 C7 1.969(8) n
C3 O3 1.146(10) ?
F3 C14 1.337(10) ?
C9 O9 1.131(11) ?
F4 C15 1.332(10) ?
C10 O10 1.119(10) ?
F5 C16 1.358(10) ?
C8 O8 1.134(10) ?
O6 C6 1.132(10) ?
C7 O7 1.117(10) ?
C5 O5 1.127(11) ?
C4 O4 1.146(10) ?
C11 C16 1.386(13) ?
C11 C12 1.397(12) ?
C12 C13 1.374(12) ?
C13 C14 1.381(14) ?
C14 C15 1.345(14) ?
C15 C16 1.371(12) ?
